data_4104543
loop_
_publ_author_name
'Zachary J. Tonzetich'
'Loi H. Do'
'Stephen J. Lippard'

_publ_section_title
;
 Dinitrosyl Iron Complexes Relevant to Rieske Cluster Nitrosylation
;
_journal_name_full 'Journal of the American Chemical Society'
_journal_page_first 7964
_journal_page_last 7965
_journal_paper_doi 10.1021/ja9030159
_journal_volume 131
_journal_year 2009
_chemical_formula_sum 'C65 H71 Fe N5 O2 P2'
_chemical_formula_weight 1072.06
_chemical_name_systematic
;
 ?
;
_space_group_IT_number 14
_symmetry_cell_setting monoclinic
_symmetry_space_group_name_Hall '-P 2ybc'
_symmetry_space_group_name_H-M 'P 1 21/c 1'
_atom_sites_solution_hydrogens geom
_atom_sites_solution_primary direct
_atom_sites_solution_secondary difmap
_audit_creation_method SHELXL-97
_cell_angle_alpha 90.00
_cell_angle_beta 91.406(2)
_cell_angle_gamma 90.00
_cell_formula_units_Z 4
_cell_length_a 10.7691(11)
_cell_length_b 19.300(2)
_cell_length_c 27.719(3)
_cell_measurement_reflns_used 4233
_cell_measurement_temperature 110(2)
_cell_measurement_theta_max 26.51
_cell_measurement_theta_min 2.27
_cell_volume 5759.5(10)
_computing_cell_refinement 'Bruker SMART'
_computing_data_collection 'Bruker SMART'
_computing_data_reduction 'Bruker SAINT'
_computing_molecular_graphics 'Bruker SHELXTL'
_computing_publication_material 'Bruker SHELXTL'
_computing_structure_refinement 'SHELXL-97 (Sheldrick, 1997)'
_computing_structure_solution 'SHELXS-97 (Sheldrick, 1990)'
_diffrn_ambient_temperature 110(2)
_diffrn_measured_fraction_theta_full 0.986
_diffrn_measured_fraction_theta_max 0.986
_diffrn_measurement_device_type 'CCD area detector'
_diffrn_measurement_method 'phi and omega scans'
_diffrn_radiation_monochromator graphite
_diffrn_radiation_source 'fine-focus sealed tube'
_diffrn_radiation_type MoK\a
_diffrn_radiation_wavelength 0.71073
_diffrn_reflns_av_R_equivalents 0.0850
_diffrn_reflns_av_sigmaI/netI 0.0714
_diffrn_reflns_limit_h_max 13
_diffrn_reflns_limit_h_min -13
_diffrn_reflns_limit_k_max 24
_diffrn_reflns_limit_k_min 0
_diffrn_reflns_limit_l_max 34
_diffrn_reflns_limit_l_min 0
_diffrn_reflns_number 13535
_diffrn_reflns_theta_full 26.68
_diffrn_reflns_theta_max 26.68
_diffrn_reflns_theta_min 1.29
_exptl_absorpt_coefficient_mu 0.366
_exptl_absorpt_correction_T_max 0.9609
_exptl_absorpt_correction_T_min 0.8951
_exptl_absorpt_correction_type empirical
_exptl_absorpt_process_details twinabs
_exptl_crystal_colour orange
_exptl_crystal_density_diffrn 1.236
_exptl_crystal_density_method 'not measured'
_exptl_crystal_description block
_exptl_crystal_F_000 2272
_exptl_crystal_size_max 0.31
_exptl_crystal_size_mid 0.25
_exptl_crystal_size_min 0.11
_refine_diff_density_max 0.781
_refine_diff_density_min -0.411
_refine_diff_density_rms 0.088
_refine_ls_extinction_coef 0.0011(4)
_refine_ls_extinction_expression Fc^*^=kFc[1+0.001xFc^2^\l^3^/sin(2\q)]^-1/4^
_refine_ls_extinction_method SHELXL
_refine_ls_goodness_of_fit_ref 1.121
_refine_ls_hydrogen_treatment constr
_refine_ls_matrix_type full
_refine_ls_number_parameters 688
_refine_ls_number_reflns 13535
_refine_ls_number_restraints 0
_refine_ls_restrained_S_all 1.121
_refine_ls_R_factor_all 0.0872
_refine_ls_R_factor_gt 0.0698
_refine_ls_shift/su_max 0.000
_refine_ls_shift/su_mean 0.000
_refine_ls_structure_factor_coef Fsqd
_refine_ls_weighting_details 'calc w=1/[\s^2^(Fo^2^)+(0.1344P)^2^+5.5735P] where P=(Fo^2^+2Fc^2^)/3'
_refine_ls_weighting_scheme calc
_refine_ls_wR_factor_gt 0.1881
_refine_ls_wR_factor_ref 0.2063
_reflns_number_gt 11487
_reflns_number_total 13535
_reflns_threshold_expression >2sigma(I)
_cod_data_source_file ja9030159_si_002_2.cif
_cod_data_source_block PPNDNIC
_cod_original_cell_volume 5759.7(10)
_cod_database_code 4104543

loop_
_symmetry_equiv_pos_as_xyz
'x, y, z'
'-x, y+1/2, -z+1/2'
'-x, -y, -z'
'x, -y-1/2, z-1/2'

loop_
_atom_site_label
_atom_site_type_symbol
_atom_site_fract_x
_atom_site_fract_y
_atom_site_fract_z
_atom_site_U_iso_or_equiv
_atom_site_adp_type
_atom_site_occupancy
_atom_site_symmetry_multiplicity
_atom_site_calc_flag
_atom_site_refinement_flags
Fe1 Fe 0.19209(6) 0.75522(3) 0.36131(2) 0.01563(17) Uani 1 1 d .
N1 N 0.2244(3) 0.85834(19) 0.34880(13) 0.0142(7) Uani 1 1 d .
O1 O -0.0421(5) 0.7160(3) 0.3964(2) 0.0575(15) Uani 1 1 d .
C1 C 0.2428(6) 0.9670(3) 0.3026(2) 0.0297(12) Uani 1 1 d .
H1A H 0.1922 0.9888 0.3273 0.045 Uiso 1 1 calc R
H1B H 0.2135 0.9820 0.2705 0.045 Uiso 1 1 calc R
H1C H 0.3299 0.9806 0.3076 0.045 Uiso 1 1 calc R
P1 P 0.49168(10) 0.32196(6) 0.42079(4) 0.0139(2) Uani 1 1 d .
N2 N 0.2206(3) 0.73418(19) 0.28983(13) 0.0144(7) Uani 1 1 d .
C2 C 0.2319(4) 0.8889(2) 0.30644(17) 0.0171(9) Uani 1 1 d .
O2 O 0.3353(5) 0.6875(2) 0.43480(15) 0.0420(11) Uani 1 1 d .
P2 P 0.25729(10) 0.34026(6) 0.36493(4) 0.0142(2) Uani 1 1 d .
C3 C 0.2326(5) 0.8528(2) 0.26249(17) 0.0182(9) Uani 1 1 d .
H3 H 0.2341 0.8805 0.2342 0.022 Uiso 1 1 calc R
N3 N 0.0465(4) 0.7377(2) 0.37651(17) 0.0298(11) Uani 1 1 d .
C4 C 0.2313(4) 0.7805(2) 0.25501(16) 0.0162(9) Uani 1 1 d .
N4 N 0.2887(5) 0.7199(2) 0.40129(14) 0.0259(10) Uani 1 1 d .
C5 C 0.2453(5) 0.7582(3) 0.20306(18) 0.0230(10) Uani 1 1 d .
H5A H 0.3216 0.7310 0.2001 0.034 Uiso 1 1 calc R
H5B H 0.2495 0.7993 0.1824 0.034 Uiso 1 1 calc R
H5C H 0.1737 0.7298 0.1930 0.034 Uiso 1 1 calc R
N5 N 0.3993(3) 0.3239(2) 0.37565(14) 0.0177(8) Uani 1 1 d .
C6 C 0.2424(4) 0.9023(2) 0.39060(16) 0.0149(9) Uani 1 1 d .
C7 C 0.1397(4) 0.9269(2) 0.41597(17) 0.0165(9) Uani 1 1 d .
C8 C 0.1621(5) 0.9737(3) 0.45412(18) 0.0204(10) Uani 1 1 d .
H8 H 0.0937 0.9912 0.4714 0.024 Uiso 1 1 calc R
C9 C 0.2799(5) 0.9949(2) 0.46708(17) 0.0206(10) Uani 1 1 d .
H9 H 0.2922 1.0276 0.4924 0.025 Uiso 1 1 calc R
C10 C 0.3807(5) 0.9684(3) 0.44315(18) 0.0217(10) Uani 1 1 d .
H10 H 0.4624 0.9825 0.4524 0.026 Uiso 1 1 calc R
C11 C 0.3633(4) 0.9209(2) 0.40537(16) 0.0160(9) Uani 1 1 d .
C12 C 0.5456(5) 0.8402(3) 0.4135(2) 0.0298(12) Uani 1 1 d .
H12A H 0.5739 0.8634 0.4432 0.045 Uiso 1 1 calc R
H12B H 0.6173 0.8214 0.3968 0.045 Uiso 1 1 calc R
H12C H 0.4890 0.8024 0.4215 0.045 Uiso 1 1 calc R
C13 C 0.4776(4) 0.8923(3) 0.38067(18) 0.0214(10) Uani 1 1 d .
H13 H 0.4486 0.8672 0.3509 0.026 Uiso 1 1 calc R
C14 C 0.5658(5) 0.9491(3) 0.3655(2) 0.0311(12) Uani 1 1 d .
H14A H 0.5980 0.9735 0.3941 0.047 Uiso 1 1 calc R
H14B H 0.5213 0.9819 0.3443 0.047 Uiso 1 1 calc R
H14C H 0.6350 0.9286 0.3481 0.047 Uiso 1 1 calc R
C15 C -0.0644(5) 0.9713(3) 0.3825(3) 0.0424(16) Uani 1 1 d .
H15A H -0.0699 1.0057 0.4084 0.064 Uiso 1 1 calc R
H15B H -0.1483 0.9574 0.3719 0.064 Uiso 1 1 calc R
H15C H -0.0208 0.9914 0.3553 0.064 Uiso 1 1 calc R
C16 C 0.0063(4) 0.9082(3) 0.40110(18) 0.0203(10) Uani 1 1 d .
H16 H 0.0094 0.8735 0.3743 0.024 Uiso 1 1 calc R
C17 C -0.0618(5) 0.8747(4) 0.4434(2) 0.0367(14) Uani 1 1 d .
H17A H -0.0175 0.8328 0.4539 0.055 Uiso 1 1 calc R
H17B H -0.1467 0.8626 0.4330 0.055 Uiso 1 1 calc R
H17C H -0.0646 0.9076 0.4704 0.055 Uiso 1 1 calc R
C18 C 0.2267(4) 0.6620(2) 0.27538(15) 0.0159(9) Uani 1 1 d .
C19 C 0.1165(4) 0.6261(3) 0.26441(17) 0.0173(9) Uani 1 1 d .
C20 C 0.1243(5) 0.5574(3) 0.24721(19) 0.0233(11) Uani 1 1 d .
H20 H 0.0504 0.5326 0.2393 0.028 Uiso 1 1 calc R
C21 C 0.2382(5) 0.5257(3) 0.24173(17) 0.0237(10) Uani 1 1 d .
H21 H 0.2425 0.4799 0.2292 0.028 Uiso 1 1 calc R
C22 C 0.3463(5) 0.5609(3) 0.25460(18) 0.0233(11) Uani 1 1 d .
H22 H 0.4241 0.5384 0.2516 0.028 Uiso 1 1 calc R
C23 C 0.3428(4) 0.6293(3) 0.27201(17) 0.0192(10) Uani 1 1 d .
C24 C 0.5627(5) 0.6561(3) 0.2478(2) 0.0333(13) Uani 1 1 d .
H24A H 0.5813 0.6067 0.2437 0.050 Uiso 1 1 calc R
H24B H 0.6385 0.6807 0.2581 0.050 Uiso 1 1 calc R
H24C H 0.5314 0.6753 0.2172 0.050 Uiso 1 1 calc R
C25 C 0.4644(4) 0.6646(3) 0.2862(2) 0.0264(11) Uani 1 1 d .
H25 H 0.4473 0.7153 0.2896 0.032 Uiso 1 1 calc R
C26 C 0.5138(6) 0.6383(5) 0.3345(2) 0.050(2) Uani 1 1 d .
H26A H 0.4531 0.6480 0.3594 0.076 Uiso 1 1 calc R
H26B H 0.5922 0.6618 0.3428 0.076 Uiso 1 1 calc R
H26C H 0.5280 0.5883 0.3326 0.076 Uiso 1 1 calc R
C27 C -0.0787(5) 0.6652(3) 0.2202(2) 0.0270(11) Uani 1 1 d .
H27A H -0.0258 0.6909 0.1982 0.041 Uiso 1 1 calc R
H27B H -0.1569 0.6903 0.2242 0.041 Uiso 1 1 calc R
H27C H -0.0962 0.6191 0.2068 0.041 Uiso 1 1 calc R
C28 C -0.0119(4) 0.6577(3) 0.26921(18) 0.0201(10) Uani 1 1 d .
H28 H -0.0011 0.7052 0.2831 0.024 Uiso 1 1 calc R
C29 C -0.0916(5) 0.6156(3) 0.30391(19) 0.0265(11) Uani 1 1 d .
H29A H -0.1076 0.5695 0.2902 0.040 Uiso 1 1 calc R
H29B H -0.1707 0.6395 0.3086 0.040 Uiso 1 1 calc R
H29C H -0.0473 0.6109 0.3351 0.040 Uiso 1 1 calc R
C30 C 0.2061(4) 0.4203(2) 0.39009(17) 0.0163(9) Uani 1 1 d .
C31 C 0.1659(4) 0.4231(3) 0.43756(17) 0.0179(9) Uani 1 1 d .
H31 H 0.1573 0.3816 0.4556 0.022 Uiso 1 1 calc R
C32 C 0.1382(4) 0.4870(3) 0.45871(19) 0.0216(10) Uani 1 1 d .
H32 H 0.1111 0.4890 0.4910 0.026 Uiso 1 1 calc R
C33 C 0.1506(5) 0.5477(3) 0.4321(2) 0.0274(12) Uani 1 1 d .
H33 H 0.1308 0.5910 0.4463 0.033 Uiso 1 1 calc R
C34 C 0.1913(6) 0.5454(3) 0.3855(2) 0.0284(12) Uani 1 1 d .
H34 H 0.2003 0.5871 0.3677 0.034 Uiso 1 1 calc R
C35 C 0.2193(5) 0.4818(3) 0.36430(19) 0.0241(10) Uani 1 1 d .
H35 H 0.2476 0.4804 0.3321 0.029 Uiso 1 1 calc R
C36 C 0.2359(4) 0.3425(2) 0.30011(16) 0.0183(9) Uani 1 1 d .
C37 C 0.3351(5) 0.3303(3) 0.27083(18) 0.0228(10) Uani 1 1 d .
H37 H 0.4163 0.3259 0.2847 0.027 Uiso 1 1 calc R
C38 C 0.3173(5) 0.3243(3) 0.22155(18) 0.0238(10) Uani 1 1 d .
H38 H 0.3863 0.3167 0.2015 0.029 Uiso 1 1 calc R
C39 C 0.1981(5) 0.3294(3) 0.20120(17) 0.0216(10) Uani 1 1 d .
H39 H 0.1853 0.3234 0.1674 0.026 Uiso 1 1 calc R
C40 C 0.0988(4) 0.3431(3) 0.23005(18) 0.0217(10) Uani 1 1 d .
H40 H 0.0179 0.3476 0.2160 0.026 Uiso 1 1 calc R
C41 C 0.1164(4) 0.3503(3) 0.27967(18) 0.0209(10) Uani 1 1 d .
H41 H 0.0481 0.3605 0.2995 0.025 Uiso 1 1 calc R
C42 C 0.1580(4) 0.2727(2) 0.38696(17) 0.0162(9) Uani 1 1 d .
C43 C 0.0316(4) 0.2841(3) 0.39482(18) 0.0202(10) Uani 1 1 d .
H43 H -0.0035 0.3285 0.3891 0.024 Uiso 1 1 calc R
C44 C -0.0421(5) 0.2304(3) 0.4109(2) 0.0248(11) Uani 1 1 d .
H44 H -0.1276 0.2382 0.4167 0.030 Uiso 1 1 calc R
C45 C 0.0092(5) 0.1656(3) 0.4187(2) 0.0310(12) Uani 1 1 d .
H45 H -0.0412 0.1290 0.4302 0.037 Uiso 1 1 calc R
C46 C 0.1326(5) 0.1534(3) 0.4098(2) 0.0283(12) Uani 1 1 d .
H46 H 0.1660 0.1083 0.4145 0.034 Uiso 1 1 calc R
C47 C 0.2091(5) 0.2066(2) 0.39383(18) 0.0217(10) Uani 1 1 d .
H47 H 0.2942 0.1982 0.3878 0.026 Uiso 1 1 calc R
C48 C 0.4237(4) 0.3411(2) 0.47752(16) 0.0157(9) Uani 1 1 d .
C49 C 0.3433(4) 0.2926(3) 0.49765(17) 0.0196(10) Uani 1 1 d .
H49 H 0.3333 0.2485 0.4829 0.023 Uiso 1 1 calc R
C50 C 0.2785(5) 0.3078(3) 0.53846(18) 0.0238(10) Uani 1 1 d .
H50 H 0.2246 0.2743 0.5519 0.029 Uiso 1 1 calc R
C51 C 0.2924(5) 0.3727(3) 0.55997(19) 0.0254(11) Uani 1 1 d .
H51 H 0.2457 0.3841 0.5875 0.030 Uiso 1 1 calc R
C52 C 0.3737(5) 0.4205(3) 0.5415(2) 0.0270(11) Uani 1 1 d .
H52 H 0.3846 0.4640 0.5570 0.032 Uiso 1 1 calc R
C53 C 0.4400(5) 0.4056(3) 0.50021(18) 0.0203(10) Uani 1 1 d .
H53 H 0.4957 0.4388 0.4876 0.024 Uiso 1 1 calc R
C54 C 0.6190(4) 0.3805(2) 0.41035(17) 0.0148(9) Uani 1 1 d .
C55 C 0.7238(4) 0.3807(3) 0.44187(18) 0.0201(10) Uani 1 1 d .
H55 H 0.7247 0.3536 0.4705 0.024 Uiso 1 1 calc R
C56 C 0.8251(5) 0.4208(3) 0.4305(2) 0.0261(11) Uani 1 1 d .
H56 H 0.8963 0.4208 0.4515 0.031 Uiso 1 1 calc R
C57 C 0.8249(5) 0.4610(3) 0.3893(2) 0.0272(11) Uani 1 1 d .
H57 H 0.8961 0.4876 0.3818 0.033 Uiso 1 1 calc R
C58 C 0.7219(5) 0.4625(3) 0.3589(2) 0.0258(11) Uani 1 1 d .
H58 H 0.7213 0.4912 0.3311 0.031 Uiso 1 1 calc R
C59 C 0.6182(5) 0.4222(3) 0.36903(19) 0.0219(10) Uani 1 1 d .
H59 H 0.5473 0.4229 0.3479 0.026 Uiso 1 1 calc R
C60 C 0.5607(4) 0.2375(2) 0.42632(17) 0.0160(9) Uani 1 1 d .
C61 C 0.5650(4) 0.1947(2) 0.38605(18) 0.0180(9) Uani 1 1 d .
H61 H 0.5238 0.2083 0.3569 0.022 Uiso 1 1 calc R
C62 C 0.6289(5) 0.1324(3) 0.38811(19) 0.0243(11) Uani 1 1 d .
H62 H 0.6326 0.1035 0.3604 0.029 Uiso 1 1 calc R
C63 C 0.6876(5) 0.1128(3) 0.4312(2) 0.0258(11) Uani 1 1 d .
H63 H 0.7307 0.0699 0.4330 0.031 Uiso 1 1 calc R
C64 C 0.6840(4) 0.1550(3) 0.47164(19) 0.0226(10) Uani 1 1 d .
H64 H 0.7252 0.1411 0.5007 0.027 Uiso 1 1 calc R
C65 C 0.6204(4) 0.2176(3) 0.46975(17) 0.0196(10) Uani 1 1 d .
H65 H 0.6173 0.2465 0.4974 0.023 Uiso 1 1 calc R

loop_
_atom_site_aniso_label
_atom_site_aniso_U_11
_atom_site_aniso_U_22
_atom_site_aniso_U_33
_atom_site_aniso_U_23
_atom_site_aniso_U_13
_atom_site_aniso_U_12
Fe1 0.0225(3) 0.0130(3) 0.0114(3) 0.0004(3) 0.0018(2) -0.0001(3)
N1 0.0161(17) 0.0145(18) 0.0121(18) -0.0013(14) 0.0006(14) -0.0003(14)
O1 0.059(3) 0.055(3) 0.060(3) -0.025(3) 0.039(3) -0.030(3)
C1 0.051(3) 0.014(2) 0.024(3) 0.004(2) -0.004(2) -0.003(2)
P1 0.0147(5) 0.0146(5) 0.0123(5) 0.0004(4) -0.0006(4) 0.0001(4)
N2 0.0183(17) 0.0120(18) 0.0127(18) -0.0004(14) -0.0008(14) 0.0015(14)
C2 0.020(2) 0.012(2) 0.019(2) 0.0008(17) -0.0002(17) 0.0004(18)
O2 0.070(3) 0.031(2) 0.024(2) 0.0022(17) -0.020(2) 0.003(2)
P2 0.0148(5) 0.0147(5) 0.0130(6) 0.0008(4) -0.0016(4) -0.0009(4)
C3 0.027(2) 0.015(2) 0.012(2) 0.0029(17) -0.0005(18) -0.0024(19)
N3 0.036(2) 0.028(3) 0.026(3) -0.0057(19) 0.0130(19) -0.007(2)
C4 0.020(2) 0.017(2) 0.011(2) 0.0007(17) 0.0009(17) 0.0017(18)
N4 0.046(3) 0.019(2) 0.012(2) -0.0039(16) -0.0080(18) 0.002(2)
C5 0.034(3) 0.021(2) 0.013(2) -0.0008(19) 0.0026(18) -0.001(2)
N5 0.0174(18) 0.021(2) 0.014(2) -0.0019(16) -0.0018(14) -0.0011(16)
C6 0.022(2) 0.014(2) 0.009(2) 0.0015(17) -0.0001(17) 0.0024(17)
C7 0.022(2) 0.011(2) 0.016(2) 0.0000(18) -0.0066(18) 0.0024(17)
C8 0.028(2) 0.015(2) 0.018(2) -0.0058(19) 0.0000(19) 0.0073(19)
C9 0.032(2) 0.012(2) 0.017(2) -0.0008(18) -0.0055(19) 0.0024(19)
C10 0.026(2) 0.018(2) 0.020(3) 0.000(2) -0.0091(19) -0.002(2)
C11 0.022(2) 0.015(2) 0.011(2) 0.0008(17) 0.0027(17) -0.0010(18)
C12 0.023(2) 0.035(3) 0.031(3) 0.003(2) 0.005(2) 0.010(2)
C13 0.019(2) 0.021(2) 0.024(3) -0.002(2) 0.0040(18) -0.0018(19)
C14 0.024(2) 0.027(3) 0.043(3) 0.001(2) 0.007(2) -0.006(2)
C15 0.028(3) 0.031(3) 0.067(5) -0.006(3) -0.019(3) 0.005(2)
C16 0.014(2) 0.024(3) 0.023(3) -0.009(2) 0.0006(18) 0.0004(18)
C17 0.030(3) 0.043(4) 0.037(3) -0.016(3) 0.010(2) -0.014(3)
C18 0.024(2) 0.016(2) 0.008(2) -0.0003(17) 0.0022(17) 0.0022(18)
C19 0.023(2) 0.018(2) 0.012(2) 0.0013(18) 0.0037(17) -0.0001(18)
C20 0.032(3) 0.017(2) 0.020(3) -0.002(2) 0.001(2) -0.005(2)
C21 0.042(3) 0.011(2) 0.018(2) -0.0013(18) 0.005(2) 0.002(2)
C22 0.031(3) 0.020(2) 0.019(3) 0.003(2) 0.005(2) 0.009(2)
C23 0.025(2) 0.019(2) 0.014(2) -0.0017(18) -0.0019(18) 0.0031(19)
C24 0.026(3) 0.043(4) 0.031(3) 0.008(3) -0.001(2) -0.003(2)
C25 0.021(2) 0.028(3) 0.030(3) -0.009(2) -0.005(2) 0.004(2)
C26 0.027(3) 0.096(6) 0.028(3) 0.004(4) -0.004(2) 0.008(3)
C27 0.026(3) 0.030(3) 0.025(3) 0.005(2) -0.002(2) 0.000(2)
C28 0.021(2) 0.021(2) 0.018(2) 0.0005(19) 0.0016(18) -0.0010(19)
C29 0.023(2) 0.035(3) 0.022(3) 0.004(2) -0.0008(19) -0.003(2)
C30 0.016(2) 0.015(2) 0.017(2) -0.0011(18) -0.0013(17) -0.0013(17)
C31 0.016(2) 0.020(2) 0.018(2) -0.0002(18) -0.0011(17) -0.0007(18)
C32 0.021(2) 0.021(3) 0.023(3) -0.004(2) -0.0002(18) -0.0005(19)
C33 0.031(3) 0.018(3) 0.033(3) -0.005(2) -0.009(2) 0.002(2)
C34 0.044(3) 0.015(2) 0.025(3) 0.003(2) -0.003(2) -0.002(2)
C35 0.035(3) 0.018(2) 0.019(2) 0.000(2) -0.001(2) -0.004(2)
C36 0.028(2) 0.014(2) 0.014(2) 0.0000(17) -0.0018(18) -0.0048(19)
C37 0.027(2) 0.022(2) 0.020(3) 0.001(2) -0.0016(19) 0.003(2)
C38 0.028(2) 0.030(3) 0.014(2) -0.002(2) 0.0018(19) 0.007(2)
C39 0.030(2) 0.023(2) 0.012(2) 0.0019(18) -0.0021(18) -0.003(2)
C40 0.021(2) 0.023(3) 0.020(3) 0.003(2) -0.0061(18) -0.003(2)
C41 0.021(2) 0.024(3) 0.018(2) 0.004(2) -0.0007(18) -0.0009(19)
C42 0.017(2) 0.015(2) 0.017(2) 0.0012(17) 0.0023(17) -0.0039(17)
C43 0.019(2) 0.018(2) 0.023(3) -0.002(2) 0.0020(19) -0.0017(18)
C44 0.022(2) 0.024(3) 0.028(3) 0.000(2) 0.002(2) -0.0029(19)
C45 0.035(3) 0.024(3) 0.034(3) 0.004(2) -0.002(2) -0.011(2)
C46 0.034(3) 0.018(3) 0.033(3) 0.006(2) -0.004(2) -0.004(2)
C47 0.023(2) 0.015(2) 0.026(3) 0.0004(19) -0.004(2) -0.0004(19)
C48 0.0145(19) 0.018(2) 0.015(2) 0.0004(18) -0.0012(16) 0.0005(17)
C49 0.021(2) 0.020(2) 0.017(2) 0.0009(19) 0.0012(18) -0.0007(19)
C50 0.028(3) 0.024(3) 0.019(2) 0.006(2) 0.0053(19) 0.003(2)
C51 0.030(3) 0.028(3) 0.018(2) -0.002(2) 0.000(2) 0.006(2)
C52 0.033(3) 0.024(3) 0.024(3) -0.008(2) 0.003(2) 0.005(2)
C53 0.024(2) 0.019(2) 0.017(2) -0.0010(19) -0.0008(18) 0.0003(19)
C54 0.0137(19) 0.015(2) 0.016(2) -0.0023(17) 0.0006(16) -0.0002(17)
C55 0.016(2) 0.021(2) 0.023(2) -0.0028(19) -0.0030(18) -0.0024(19)
C56 0.019(2) 0.023(3) 0.036(3) -0.011(2) -0.001(2) -0.002(2)
C57 0.024(2) 0.020(2) 0.037(3) -0.010(2) 0.009(2) -0.007(2)
C58 0.035(3) 0.018(2) 0.025(3) -0.002(2) 0.012(2) -0.004(2)
C59 0.025(2) 0.016(2) 0.024(3) 0.000(2) 0.0022(19) -0.0025(19)
C60 0.0153(19) 0.017(2) 0.016(2) 0.0000(18) 0.0007(16) 0.0011(17)
C61 0.020(2) 0.019(2) 0.015(2) -0.0006(19) 0.0026(17) -0.0014(18)
C62 0.034(3) 0.015(2) 0.025(3) -0.005(2) 0.006(2) 0.0004(19)
C63 0.028(3) 0.013(2) 0.036(3) 0.004(2) 0.002(2) 0.004(2)
C64 0.021(2) 0.020(2) 0.027(3) 0.006(2) -0.0008(19) 0.0006(19)
C65 0.021(2) 0.021(3) 0.017(2) -0.0008(19) 0.0003(18) 0.0000(19)

loop_
_atom_type_symbol
_atom_type_description
_atom_type_scat_dispersion_real
_atom_type_scat_dispersion_imag
_atom_type_scat_source
C C 0.0033 0.0016 'International Tables Vol C Tables 4.2.6.8 and 6.1.1.4'
H H 0.0000 0.0000 'International Tables Vol C Tables 4.2.6.8 and 6.1.1.4'
N N 0.0061 0.0033 'International Tables Vol C Tables 4.2.6.8 and 6.1.1.4'
O O 0.0106 0.0060 'International Tables Vol C Tables 4.2.6.8 and 6.1.1.4'
Fe Fe 0.3463 0.8444 'International Tables Vol C Tables 4.2.6.8 and 6.1.1.4'
P P 0.1023 0.0942 'International Tables Vol C Tables 4.2.6.8 and 6.1.1.4'

loop_
_geom_angle_atom_site_label_1
_geom_angle_atom_site_label_2
_geom_angle_atom_site_label_3
_geom_angle
N4 Fe1 N3 109.2(2)
N4 Fe1 N1 114.07(19)
N3 Fe1 N1 113.8(2)
N4 Fe1 N2 117.40(19)
N3 Fe1 N2 111.6(2)
N1 Fe1 N2 89.93(15)
C2 N1 C6 116.2(4)
C2 N1 Fe1 126.8(3)
C6 N1 Fe1 117.0(3)
N5 P1 C48 115.3(2)
N5 P1 C60 109.9(2)
C48 P1 C60 106.8(2)
N5 P1 C54 108.9(2)
C48 P1 C54 109.9(2)
C60 P1 C54 105.5(2)
C4 N2 C18 116.2(4)
C4 N2 Fe1 126.1(3)
C18 N2 Fe1 117.7(3)
N1 C2 C3 123.5(4)
N1 C2 C1 120.9(4)
C3 C2 C1 115.6(4)
N5 P2 C30 113.9(2)
N5 P2 C42 111.8(2)
C30 P2 C42 107.6(2)
N5 P2 C36 106.9(2)
C30 P2 C36 109.5(2)
C42 P2 C36 107.0(2)
C2 C3 C4 128.2(4)
O1 N3 Fe1 163.2(5)
N2 C4 C3 124.2(4)
N2 C4 C5 121.0(4)
C3 C4 C5 114.8(4)
O2 N4 Fe1 165.1(5)
P1 N5 P2 137.8(3)
C11 C6 C7 120.2(4)
C11 C6 N1 119.3(4)
C7 C6 N1 120.5(4)
C6 C7 C8 118.0(4)
C6 C7 C16 122.0(4)
C8 C7 C16 119.8(4)
C9 C8 C7 121.9(4)
C8 C9 C10 119.7(4)
C9 C10 C11 120.5(4)
C10 C11 C6 119.5(4)
C10 C11 C13 118.5(4)
C6 C11 C13 122.0(4)
C14 C13 C11 112.4(4)
C14 C13 C12 110.3(4)
C11 C13 C12 110.5(4)
C15 C16 C7 111.2(4)
C15 C16 C17 110.5(5)
C7 C16 C17 110.8(4)
C19 C18 C23 120.9(4)
C19 C18 N2 119.4(4)
C23 C18 N2 119.7(4)
C18 C19 C20 118.7(4)
C18 C19 C28 123.3(4)
C20 C19 C28 118.0(4)
C21 C20 C19 120.9(5)
C20 C21 C22 119.7(4)
C21 C22 C23 121.3(5)
C22 C23 C18 118.4(4)
C22 C23 C25 118.7(4)
C18 C23 C25 123.0(4)
C26 C25 C23 111.1(5)
C26 C25 C24 110.2(4)
C23 C25 C24 112.3(4)
C19 C28 C27 111.7(4)
C19 C28 C29 111.4(4)
C27 C28 C29 110.4(4)
C35 C30 C31 119.2(4)
C35 C30 P2 119.9(4)
C31 C30 P2 120.4(4)
C30 C31 C32 120.2(4)
C33 C32 C31 119.7(5)
C34 C33 C32 120.5(5)
C33 C34 C35 120.0(5)
C30 C35 C34 120.4(5)
C37 C36 C41 119.8(4)
C37 C36 P2 120.0(4)
C41 C36 P2 119.9(4)
C36 C37 C38 120.5(5)
C37 C38 C39 119.9(5)
C40 C39 C38 120.0(4)
C39 C40 C41 120.3(4)
C40 C41 C36 119.4(5)
C47 C42 C43 120.1(4)
C47 C42 P2 118.1(3)
C43 C42 P2 121.7(4)
C44 C43 C42 120.0(5)
C45 C44 C43 119.8(5)
C46 C45 C44 120.6(5)
C45 C46 C47 120.8(5)
C46 C47 C42 118.7(5)
C49 C48 C53 119.1(4)
C49 C48 P1 118.9(4)
C53 C48 P1 121.8(4)
C50 C49 C48 121.1(5)
C49 C50 C51 119.5(5)
C52 C51 C50 120.3(5)
C51 C52 C53 120.7(5)
C52 C53 C48 119.3(5)
C59 C54 C55 119.7(4)
C59 C54 P1 120.1(4)
C55 C54 P1 120.1(4)
C56 C55 C54 119.0(5)
C55 C56 C57 121.2(5)
C58 C57 C56 120.2(5)
C57 C58 C59 120.1(5)
C58 C59 C54 119.7(5)
C61 C60 C65 120.2(4)
C61 C60 P1 119.5(4)
C65 C60 P1 120.1(4)
C62 C61 C60 120.5(5)
C61 C62 C63 119.1(5)
C64 C63 C62 120.9(5)
C63 C64 C65 120.2(5)
C64 C65 C60 119.0(5)

loop_
_geom_bond_atom_site_label_1
_geom_bond_atom_site_label_2
_geom_bond_distance
Fe1 N4 1.649(4)
Fe1 N3 1.668(5)
Fe1 N1 2.051(4)
Fe1 N2 2.053(4)
N1 C2 1.318(6)
N1 C6 1.445(6)
O1 N3 1.191(6)
C1 C2 1.515(6)
P1 N5 1.580(4)
P1 C48 1.789(5)
P1 C60 1.797(5)
P1 C54 1.806(5)
N2 C4 1.322(6)
N2 C18 1.452(6)
C2 C3 1.404(7)
O2 N4 1.218(6)
P2 N5 1.582(4)
P2 C30 1.788(5)
P2 C42 1.803(5)
P2 C36 1.806(5)
C3 C4 1.411(7)
C4 C5 1.514(6)
C6 C11 1.402(7)
C6 C7 1.407(6)
C7 C8 1.408(7)
C7 C16 1.528(6)
C8 C9 1.372(7)
C9 C10 1.384(7)
C10 C11 1.401(7)
C11 C13 1.527(6)
C12 C13 1.531(7)
C13 C14 1.517(7)
C15 C16 1.520(8)
C16 C17 1.540(8)
C18 C19 1.401(7)
C18 C23 1.406(7)
C19 C20 1.412(7)
C19 C28 1.520(7)
C20 C21 1.382(8)
C21 C22 1.387(8)
C22 C23 1.406(7)
C23 C25 1.519(7)
C24 C25 1.527(8)
C25 C26 1.517(8)
C27 C28 1.529(7)
C28 C29 1.537(7)
C30 C35 1.394(7)
C30 C31 1.396(7)
C31 C32 1.402(7)
C32 C33 1.391(7)
C33 C34 1.376(8)
C34 C35 1.397(7)
C36 C37 1.377(7)
C36 C41 1.402(7)
C37 C38 1.379(7)
C38 C39 1.394(7)
C39 C40 1.376(7)
C40 C41 1.391(7)
C42 C47 1.400(7)
C42 C43 1.401(7)
C43 C44 1.385(7)
C44 C45 1.383(8)
C45 C46 1.378(8)
C46 C47 1.394(7)
C48 C49 1.400(7)
C48 C53 1.404(7)
C49 C50 1.375(7)
C50 C51 1.394(7)
C51 C52 1.378(8)
C52 C53 1.393(7)
C54 C59 1.399(7)
C54 C55 1.410(6)
C55 C56 1.380(7)
C56 C57 1.381(8)
C57 C58 1.375(8)
C58 C59 1.396(7)
C60 C61 1.390(7)
C60 C65 1.404(7)
C61 C62 1.386(7)
C62 C63 1.390(8)
C63 C64 1.387(8)
C64 C65 1.389(7)
